data_9000144
loop_
_publ_author_name
'Papike, J. J.'
'Stephenson, N. C.'

_publ_section_title
;
 The crystal structure of mizzonite, a calcium- and carbonate-rich scapolite
;
_journal_name_full 'American Mineralogist'
_journal_page_first 1014
_journal_page_last 1027
_journal_volume 51
_journal_year 1966
_chemical_formula_sum 'C0.83 Al5.32 Ca2.68 Cl0.02 K0.44 Mg0.12 Na0.76 O27.09 S0.15 Si6.68'
_chemical_name_mineral Mizzonite
_space_group_IT_number 87
_symmetry_space_group_name_Hall '-I 4'
_symmetry_space_group_name_H-M 'I 4/m'
_cell_angle_alpha 90
_cell_angle_beta 90
_cell_angle_gamma 90
_cell_length_a 12.169
_cell_length_b 12.169
_cell_length_c 7.569
_cell_formula_units_Z 2
_cell_volume 1120.852
_database_code_amcsd 0000148
_exptl_crystal_density_diffrn 2.741
_cod_original_formula_sum '(Ca2.68 Na.76 K.44 Mg.12) (Si6.68 Al5.32) O27.09 (C.83 S.15 Cl.02)'
_cod_database_code 9000144

loop_
_space_group_symop_operation_xyz
x,y,z
1/2+x,1/2+y,1/2+z
y,-x,-z
1/2+y,1/2-x,1/2-z
-y,x,z
1/2-y,1/2+x,1/2+z
x,y,-z
1/2+x,1/2+y,1/2-z
-x,-y,z
1/2-x,1/2-y,1/2+z
-y,x,-z
1/2-y,1/2+x,1/2-z
y,-x,z
1/2+y,1/2-x,1/2+z
-x,-y,-z
1/2-x,1/2-y,1/2-z

loop_
_atom_site_label
_atom_site_fract_x
_atom_site_fract_y
_atom_site_fract_z
_atom_site_occupancy
_atom_site_U_iso_or_equiv
Ca 0.14280 0.21700 0.00000 0.67000 0.01431
Na 0.14280 0.21700 0.00000 0.19000 0.01431
K 0.14280 0.21700 0.00000 0.11000 0.01431
Mg 0.14280 0.21700 0.00000 0.03000 0.01431
Si1 0.33910 0.40840 0.00000 0.71000 -0.00101
Al1 0.33910 0.40840 0.00000 0.29000 -0.00101
Si2 0.33930 0.08660 0.20690 0.48000 0.00038
Al2 0.33930 0.08660 0.20690 0.52000 0.00038
O1 0.45810 0.34800 0.00000 1.00000 0.00735
O2 0.31200 0.12800 0.00000 1.00000 0.01102
O3 0.05100 0.34890 0.20810 1.00000 0.01064
O4 0.23320 0.13540 0.32630 1.00000 0.01001
C 0.00000 0.00000 0.00000 0.83000 0.02280
O-C1 0.00000 0.00000 0.00000 0.83000 0.02280
O-C2 0.00000 0.00000 0.00000 0.83000 0.02280
O-C3 0.00000 0.00000 0.00000 0.83000 0.02280
S 0.00000 0.00000 0.00000 0.15000 0.02280
O-S1 0.00000 0.00000 0.00000 0.15000 0.02280
O-S2 0.00000 0.00000 0.00000 0.15000 0.02280
O-S3 0.00000 0.00000 0.00000 0.15000 0.02280
O-S4 0.00000 0.00000 0.00000 0.15000 0.02280
Cl 0.00000 0.00000 0.00000 0.02000 0.02280

loop_
_cod_related_entry_id
_cod_related_entry_database
_cod_related_entry_code
1 AMCSD 0000148
